data_1563700
loop_
_publ_author_name
'McCabe, Emma E.'
'West, Anthony R.'

_publ_section_title
;
 New high permittivity tetragonal tungsten bronze dielectrics
 Ba2LaMNb4O15: M=Mn, Fe
;
_journal_issue 3
_journal_name_full 'Journal of Solid State Chemistry'
_journal_page_first 624
_journal_page_last 630
_journal_paper_doi 10.1016/j.jssc.2009.11.032
_journal_volume 183
_journal_year 2010
_chemical_formula_sum 'Ba0.67 Fe0.33 La0.33 Nb1.33 O5'
_chemical_formula_weight 360.34
_chemical_name_systematic
; 
Ba2LaFeNb4O15
;
_space_group_IT_number 127
_space_group_name_Hall '-P 4 2ab'
_space_group_name_H-M_alt 'P 4/m b m'
_symmetry_cell_setting tetragonal
_symmetry_space_group_name_Hall '-P 4 2ab'
_symmetry_space_group_name_H-M 'P 4/m b m'
_cell_angle_alpha 90.0
_cell_angle_beta 90.0
_cell_angle_gamma 90.0
_cell_formula_units_Z 6
_cell_length_a 12.50618(16)
_cell_length_b 12.50618
_cell_length_c 3.93826(6)
_cell_measurement_temperature 295
_cell_volume 615.962(12)
_computing_structure_refinement GSAS
_diffrn_radiation_polarisn_ratio 0.55
_diffrn_radiation_probe x-ray
_diffrn_radiation_wavelength 1.54056
_exptl_absorpt_correction_T_max 1.00000
_exptl_absorpt_correction_T_min 1.00000
_exptl_absorpt_process_details
;   GSAS Absorption/surface roughness correction: function number 0
 No correction is applied.
;
_pd_calc_method 'Rietveld Refinement'
_pd_char_particle_morphology powder
_pd_instr_location ' ?'
_pd_meas_2theta_range_inc 0.01
_pd_meas_2theta_range_max 94.99
_pd_meas_2theta_range_min 5.0
_pd_meas_number_of_points 9000
_pd_proc_2theta_range_inc 0.01
_pd_proc_2theta_range_max 94.98257
_pd_proc_2theta_range_min 4.99258
_pd_proc_info_datetime 2009-06-21T20:34:18
_pd_proc_info_excluded_regions ' ?'
_pd_proc_ls_background_function
;   GSAS Background function number 1 with 12 terms.
 Shifted Chebyshev function of 1st kind
      1:    289.178     2:   -108.643     3:    9.99863     4:    3.21325    
      5:   -14.0383     6:    8.39384     7:   -4.75784     8:  -0.398928    
      9:    2.33851    10:    1.21370    11:   -2.28769    12:   0.764060    
;
_pd_proc_ls_peak_cutoff 0.01000
_pd_proc_ls_profile_function
;
 CW Profile function number 3 with  19 terms
 Pseudovoigt profile coefficients as parameterized in
 P. Thompson, D.E. Cox & J.B. Hastings (1987). J. Appl. Cryst.,20,79-83.
 Asymmetry correction of L.W. Finger, D.E. Cox & A. P. Jephcoat (1994).
 J. Appl. Cryst.,27,892-900.
 #1(GU)   =  146.735 #2(GV)   = -154.048 #3(GW)   =   95.717
 #4(GP)   =    0.400 #5(LX)   =    0.000 #6(LY)   =    6.534
 #7(S/L)  =   0.0005 #8(H/L)  =   0.0005
 #9(trns) =     0.00 #10(shft)=   0.0000
 #11(stec)=     0.00 #12(ptec)=     0.00 #13(sfec)=     0.00
 #14(L11) =    0.000 #15(L22) =    0.000 #16(L33) =    0.000
 #17(L12) =    0.000 #18(L13) =    0.000 #19(L23) =    0.000
 Peak tails are ignored  where the intensity is below 0.0100 times the peak
   Aniso. broadening axis   0.0   0.0   1.0
;
_pd_proc_ls_prof_R_factor 0.0433
_pd_proc_ls_prof_wR_expected 0.0528
_pd_proc_ls_prof_wR_factor 0.0550
_pd_proc_number_of_points 9000
_pd_spec_mounting 'powder on thin acetete film'
_pd_spec_mount_mode transmission
_pd_spec_shape 'flat sheet'
_refine_ls_goodness_of_fit_all 1.04
_refine_ls_matrix_type full
_refine_ls_number_parameters 36
_refine_ls_number_restraints 0
_refine_ls_R_Fsqd_factor 0.10132
_refine_ls_shift/su_max 0.04
_refine_ls_shift/su_mean 0.01
_reflns_d_resolution_high 1.047
_reflns_d_resolution_low 8.843
_reflns_limit_h_max 16
_reflns_limit_h_min 0
_reflns_limit_k_max 11
_reflns_limit_k_min 0
_reflns_limit_l_max 5
_reflns_limit_l_min 0
_reflns_number_total 184
_cod_data_source_file JSSC-2010-183-624.cif
_cod_data_source_block 100-ORDER_publ
_cod_depositor_comments
;
The following automatic conversions were performed:

data item '_geom_angle_publ_flag' value 'N' was changed to 'n' in
accordance with the built-in table derived from the CIF Core
dictionary named 'cif_core.dic' version 2.4.5 last updated on
2014-11-21 (674 times).

data item '_geom_bond_publ_flag' value 'N' was changed to 'n' in
accordance with the built-in table derived from the CIF Core
dictionary named 'cif_core.dic' version 2.4.5 last updated on
2014-11-21 (210 times).

Automatic conversion script
Id: cif_fix_values 8369 2020-08-20 11:38:08Z andrius 
;
_cod_original_sg_symbol_Hall P4/mbm
_cod_database_code 1563700
_gsas_exptl_extinct_corr_t_min 1.00000
_gsas_exptl_extinct_corr_t_max 1.00000

loop_
_symmetry_equiv_pos_site_id
_symmetry_equiv_pos_as_xyz
1 +x,+y,+z
2 -y,+x,+z
3 -x,-y,+z
4 +y,-x,+z
5 -x+1/2,+y+1/2,+z
6 -y+1/2,-x+1/2,+z
7 +x+1/2,-y+1/2,+z
8 +y+1/2,+x+1/2,+z
-1 -x,-y,-z
-2 +y,-x,-z
-3 +x,+y,-z
-4 -y,+x,-z
-5 +x+1/2,-y+1/2,-z
-6 +y+1/2,+x+1/2,-z
-7 -x+1/2,+y+1/2,-z
-8 -y+1/2,-x+1/2,-z

loop_
_atom_site_type_symbol
_atom_site_label
_atom_site_fract_x
_atom_site_fract_y
_atom_site_fract_z
_atom_site_occupancy
_atom_site_thermal_displace_type
_atom_site_U_iso_or_equiv
_atom_site_symmetry_multiplicity
Ba Ba1 0.17057(9) 0.67057(9) 0.0 0.66667 Uiso 0.0259(7) 4
La La1 0.17057(9) 0.67057(9) 0.0 0.33333 Uiso 0.0259(7) 4
Ba Ba2 0.0 0.0 0.0 0.66667 Uiso 0.0110(6) 2
La La2 0.0 0.0 0.0 0.33333 Uiso 0.0110(6) 2
Nb Nb1 0.21486(12) 0.92484(13) 0.5 0.7707(34) Uiso 0.0071(6) 8
Fe Fe1 0.21486(12) 0.92484(13) 0.5 0.2293(34) Uiso 0.0071(6) 8
Nb Nb2 0.0 0.5 0.5 0.917(14) Uiso 0.0246(13) 2
Fe Fe2 0.0 0.5 0.5 0.083(14) Uiso 0.0246(13) 2
O O1 0.1588(9) 0.5067(6) 0.5 1.0 Uiso 0.0227(16) 8
O O2 0.2841(7) 0.7841(7) 0.5 1.0 Uiso 0.0227(16) 4
O O3 0.3653(7) 0.5639(9) 0.5 1.0 Uiso 0.0227(16) 8
O O4 0.2022(7) 0.9323(9) 0.0 1.0 Uiso 0.0227(16) 8
O O5 0.0 0.5 0.0 1.0 Uiso 0.0227(16) 2

loop_
_atom_type_symbol
_atom_type_number_in_cell
_atom_type_scat_dispersion_real
_atom_type_scat_dispersion_imag
_atom_type_scat_Cromer_Mann_a1
_atom_type_scat_Cromer_Mann_a2
_atom_type_scat_Cromer_Mann_a3
_atom_type_scat_Cromer_Mann_a4
_atom_type_scat_Cromer_Mann_b1
_atom_type_scat_Cromer_Mann_b2
_atom_type_scat_Cromer_Mann_b3
_atom_type_scat_Cromer_Mann_b4
_atom_type_scat_Cromer_Mann_c
_atom_type_scat_source
Ba 4.0 0.000 0.000 20.3361 3.21600 19.2970 0.27560 10.8880 20.2073 2.69590 167.202 2.77310 International_Tables_Vol_C
La 2.0 0.000 0.000 20.5780 2.94817 19.5990 0.24448 11.3727 18.7726 3.28719 133.124 2.14678 International_Tables_Vol_C
Nb 8.0 0.000 0.000 17.6142 1.18865 12.0144 11.7660 4.04183 0.20479 3.53346 69.7957 3.75591 International_Tables_Vol_C
Fe 2.0 0.000 0.000 11.7695 4.76110 7.35730 0.30720 3.52220 15.3535 2.30450 76.8805 1.03690 International_Tables_Vol_C
O 30.0 0.000 0.000 3.04850 13.2771 2.28680 5.70110 1.54630 0.32390 0.86700 32.9089 0.25080 International_Tables_Vol_C

loop_
_geom_angle_atom_site_label_1
_geom_angle_atom_site_label_2
_geom_angle_atom_site_label_3
_geom_angle
_geom_angle_site_symmetry_1
_geom_angle_site_symmetry_2
_geom_angle_site_symmetry_3
_geom_angle_publ_flag
Ba1 Ba1 Ba1 180.0 1_554 . 1_556 n
Ba1 Ba1 La1 0.0 1_554 . 1_554 n
Ba1 Ba1 La1 180.0 1_554 . 1_556 n
Ba1 Ba1 Nb2 56.866(15) 1_554 . 1_554 n
Ba1 Ba1 Nb2 123.134(15) 1_554 . 1_555 n
Ba1 Ba1 O1 46.22(10) 1_554 . 1_554 n
Ba1 Ba1 O1 133.78(10) 1_554 . 1_555 n
Ba1 Ba1 O1 46.22(10) 1_554 . 8_454 n
Ba1 Ba1 O1 133.78(10) 1_554 . 8_455 n
Ba1 Ba1 O2 45.57(17) 1_554 . 1_554 n
Ba1 Ba1 O2 134.43(17) 1_554 . 1_555 n
Ba1 Ba1 O5 90.0 1_554 . 1_555 n
Ba1 Ba1 La1 180.0 1_556 . 1_554 n
Ba1 Ba1 La1 0.0 1_556 . 1_556 n
Ba1 Ba1 Nb2 123.134(15) 1_556 . 1_554 n
Ba1 Ba1 Nb2 56.866(15) 1_556 . 1_555 n
Ba1 Ba1 O1 133.78(10) 1_556 . 1_554 n
Ba1 Ba1 O1 46.22(10) 1_556 . 1_555 n
Ba1 Ba1 O1 133.78(10) 1_556 . 8_454 n
Ba1 Ba1 O1 46.22(10) 1_556 . 8_455 n
Ba1 Ba1 O2 134.43(17) 1_556 . 1_554 n
Ba1 Ba1 O2 45.57(17) 1_556 . 1_555 n
Ba1 Ba1 O5 90.0 1_556 . 1_555 n
La1 Ba1 La1 180.0 1_554 . 1_556 n
La1 Ba1 Nb2 56.866(15) 1_554 . 1_554 n
La1 Ba1 Nb2 123.134(15) 1_554 . 1_555 n
La1 Ba1 O1 46.22(10) 1_554 . 1_554 n
La1 Ba1 O1 133.78(10) 1_554 . 1_555 n
La1 Ba1 O1 46.22(10) 1_554 . 8_454 n
La1 Ba1 O1 133.78(10) 1_554 . 8_455 n
La1 Ba1 O2 45.57(17) 1_554 . 1_554 n
La1 Ba1 O2 134.43(17) 1_554 . 1_555 n
La1 Ba1 O5 90.0 1_554 . 1_555 n
La1 Ba1 Nb2 123.134(15) 1_556 . 1_554 n
La1 Ba1 Nb2 56.866(15) 1_556 . 1_555 n
La1 Ba1 O1 133.78(10) 1_556 . 1_554 n
La1 Ba1 O1 46.22(10) 1_556 . 1_555 n
La1 Ba1 O1 133.78(10) 1_556 . 8_454 n
La1 Ba1 O1 46.22(10) 1_556 . 8_455 n
La1 Ba1 O2 134.43(17) 1_556 . 1_554 n
La1 Ba1 O2 45.57(17) 1_556 . 1_555 n
La1 Ba1 O5 90.0 1_556 . 1_555 n
Nb2 Ba1 Nb2 66.268(29) 1_554 . 1_555 n
Nb2 Ba1 O1 33.36(22) 1_554 . 1_554 n
Nb2 Ba1 O1 85.48(16) 1_554 . 1_555 n
Nb2 Ba1 O1 33.36(22) 1_554 . 8_454 n
Nb2 Ba1 O1 85.48(16) 1_554 . 8_455 n
Nb2 Ba1 O2 102.43(17) 1_554 . 1_554 n
Nb2 Ba1 O2 168.70(17) 1_554 . 1_555 n
Nb2 Ba1 O5 33.134(15) 1_554 . 1_555 n
Nb2 Ba1 O1 85.48(16) 1_555 . 1_554 n
Nb2 Ba1 O1 33.36(22) 1_555 . 1_555 n
Nb2 Ba1 O1 85.48(16) 1_555 . 8_454 n
Nb2 Ba1 O1 33.36(22) 1_555 . 8_455 n
Nb2 Ba1 O2 168.70(17) 1_555 . 1_554 n
Nb2 Ba1 O2 102.43(17) 1_555 . 1_555 n
Nb2 Ba1 O5 33.134(15) 1_555 . 1_555 n
O1 Ba1 O1 87.57(21) 1_554 . 1_555 n
O1 Ba1 O1 56.4(4) 1_554 . 8_454 n
O1 Ba1 O1 113.8(4) 1_554 . 8_455 n
O1 Ba1 O2 84.57(18) 1_554 . 1_554 n
O1 Ba1 O2 150.94(23) 1_554 . 1_555 n
O1 Ba1 O5 56.92(19) 1_554 . 1_555 n
O1 Ba1 O1 113.8(4) 1_555 . 8_454 n
O1 Ba1 O1 56.4(4) 1_555 . 8_455 n
O1 Ba1 O2 150.94(23) 1_555 . 1_554 n
O1 Ba1 O2 84.57(18) 1_555 . 1_555 n
O1 Ba1 O5 56.92(19) 1_555 . 1_555 n
O1 Ba1 O1 87.57(21) 8_454 . 8_455 n
O1 Ba1 O2 84.57(18) 8_454 . 1_554 n
O1 Ba1 O2 150.94(23) 8_454 . 1_555 n
O1 Ba1 O5 56.92(19) 8_454 . 1_555 n
O1 Ba1 O2 150.94(23) 8_455 . 1_554 n
O1 Ba1 O2 84.57(18) 8_455 . 1_555 n
O1 Ba1 O5 56.92(19) 8_455 . 1_555 n
O2 Ba1 O2 88.86(34) 1_554 . 1_555 n
O2 Ba1 O5 135.57(17) 1_554 . 1_555 n
O2 Ba1 O5 135.57(17) 1_555 . 1_555 n
Ba1 La1 Ba1 180.0 1_554 . 1_556 n
Ba2 Ba2 Ba2 180.0 1_554 . 1_556 n
Ba2 Ba2 La2 0.0 1_554 . 1_554 n
Ba2 Ba2 La2 180.0 1_554 . 1_556 n
Ba2 Ba2 Nb1 55.327(14) 1_554 . 1_544 n
Ba2 Ba2 Nb1 124.673(14) 1_554 . 1_545 n
Ba2 Ba2 Nb1 55.327(14) 1_554 . 2_654 n
Ba2 Ba2 Nb1 124.673(14) 1_554 . 2_655 n
Ba2 Ba2 Nb1 55.327(14) 1_554 . 3_564 n
Ba2 Ba2 Nb1 124.673(14) 1_554 . 3_565 n
Ba2 Ba2 Nb1 55.327(14) 1_554 . 4_454 n
Ba2 Ba2 Nb1 124.673(14) 1_554 . 4_455 n
Ba2 Ba2 Fe1 55.327(14) 1_554 . 1_544 n
Ba2 Ba2 Fe1 124.673(14) 1_554 . 1_545 n
Ba2 Ba2 Fe1 55.327(14) 1_554 . 2_654 n
Ba2 Ba2 Fe1 124.673(14) 1_554 . 2_655 n
Ba2 Ba2 Fe1 55.327(14) 1_554 . 3_564 n
Ba2 Ba2 Fe1 124.673(14) 1_554 . 3_565 n
Ba2 Ba2 Fe1 55.327(14) 1_554 . 4_454 n
Ba2 Ba2 Fe1 124.673(14) 1_554 . 4_455 n
Ba2 Ba2 O3 43.44(13) 1_554 . 5_544 n
Ba2 Ba2 O3 136.56(13) 1_554 . 5_545 n
Ba2 Ba2 O3 43.44(13) 1_554 . 6_554 n
Ba2 Ba2 O3 136.56(13) 1_554 . 6_555 n
Ba2 Ba2 O3 43.44(13) 1_554 . 7_454 n
Ba2 Ba2 La2 180.0 1_556 . 1_554 n
Ba2 Ba2 La2 0.0 1_556 . 1_556 n
Ba2 Ba2 Nb1 124.673(14) 1_556 . 1_544 n
Ba2 Ba2 Nb1 55.327(14) 1_556 . 1_545 n
Ba2 Ba2 Nb1 124.673(14) 1_556 . 2_654 n
Ba2 Ba2 Nb1 55.327(14) 1_556 . 2_655 n
Ba2 Ba2 Nb1 124.673(14) 1_556 . 3_564 n
Ba2 Ba2 Nb1 55.327(14) 1_556 . 3_565 n
Ba2 Ba2 Nb1 124.673(14) 1_556 . 4_454 n
Ba2 Ba2 Nb1 55.327(14) 1_556 . 4_455 n
Ba2 Ba2 Fe1 124.673(14) 1_556 . 1_544 n
Ba2 Ba2 Fe1 55.327(14) 1_556 . 1_545 n
Ba2 Ba2 Fe1 124.673(14) 1_556 . 2_654 n
Ba2 Ba2 Fe1 55.327(14) 1_556 . 2_655 n
Ba2 Ba2 Fe1 124.673(14) 1_556 . 3_564 n
Ba2 Ba2 Fe1 55.327(14) 1_556 . 3_565 n
Ba2 Ba2 Fe1 124.673(14) 1_556 . 4_454 n
Ba2 Ba2 Fe1 55.327(14) 1_556 . 4_455 n
Ba2 Ba2 O3 136.56(13) 1_556 . 5_544 n
Ba2 Ba2 O3 43.44(13) 1_556 . 5_545 n
Ba2 Ba2 O3 136.56(13) 1_556 . 6_554 n
Ba2 Ba2 O3 43.44(13) 1_556 . 6_555 n
Ba2 Ba2 O3 136.56(13) 1_556 . 7_454 n
La2 Ba2 La2 180.0 1_554 . 1_556 n
La2 Ba2 Nb1 55.327(14) 1_554 . 1_544 n
La2 Ba2 Nb1 124.673(14) 1_554 . 1_545 n
La2 Ba2 Nb1 55.327(14) 1_554 . 2_654 n
La2 Ba2 Nb1 124.673(14) 1_554 . 2_655 n
La2 Ba2 Nb1 55.327(14) 1_554 . 3_564 n
La2 Ba2 Nb1 124.673(14) 1_554 . 3_565 n
La2 Ba2 Nb1 55.327(14) 1_554 . 4_454 n
La2 Ba2 Nb1 124.673(14) 1_554 . 4_455 n
La2 Ba2 Fe1 55.327(14) 1_554 . 1_544 n
La2 Ba2 Fe1 124.673(14) 1_554 . 1_545 n
La2 Ba2 Fe1 55.327(14) 1_554 . 2_654 n
La2 Ba2 Fe1 124.673(14) 1_554 . 2_655 n
La2 Ba2 Fe1 55.327(14) 1_554 . 3_564 n
La2 Ba2 Fe1 124.673(14) 1_554 . 3_565 n
La2 Ba2 Fe1 55.327(14) 1_554 . 4_454 n
La2 Ba2 Fe1 124.673(14) 1_554 . 4_455 n
La2 Ba2 O3 43.44(13) 1_554 . 5_544 n
La2 Ba2 O3 136.56(13) 1_554 . 5_545 n
La2 Ba2 O3 43.44(13) 1_554 . 6_554 n
La2 Ba2 O3 136.56(13) 1_554 . 6_555 n
La2 Ba2 O3 43.44(13) 1_554 . 7_454 n
La2 Ba2 Nb1 124.673(14) 1_556 . 1_544 n
La2 Ba2 Nb1 55.327(14) 1_556 . 1_545 n
La2 Ba2 Nb1 124.673(14) 1_556 . 2_654 n
La2 Ba2 Nb1 55.327(14) 1_556 . 2_655 n
La2 Ba2 Nb1 124.673(14) 1_556 . 3_564 n
La2 Ba2 Nb1 55.327(14) 1_556 . 3_565 n
La2 Ba2 Nb1 124.673(14) 1_556 . 4_454 n
La2 Ba2 Nb1 55.327(14) 1_556 . 4_455 n
La2 Ba2 Fe1 124.673(14) 1_556 . 1_544 n
La2 Ba2 Fe1 55.327(14) 1_556 . 1_545 n
La2 Ba2 Fe1 124.673(14) 1_556 . 2_654 n
La2 Ba2 Fe1 55.327(14) 1_556 . 2_655 n
La2 Ba2 Fe1 124.673(14) 1_556 . 3_564 n
La2 Ba2 Fe1 55.327(14) 1_556 . 3_565 n
La2 Ba2 Fe1 124.673(14) 1_556 . 4_454 n
La2 Ba2 Fe1 55.327(14) 1_556 . 4_455 n
La2 Ba2 O3 136.56(13) 1_556 . 5_544 n
La2 Ba2 O3 43.44(13) 1_556 . 5_545 n
La2 Ba2 O3 136.56(13) 1_556 . 6_554 n
La2 Ba2 O3 43.44(13) 1_556 . 6_555 n
La2 Ba2 O3 136.56(13) 1_556 . 7_454 n
Nb1 Ba2 Nb1 69.345(29) 1_544 . 1_545 n
Nb1 Ba2 Nb1 71.117(14) 1_544 . 2_654 n
Nb1 Ba2 Nb1 108.883(14) 1_544 . 2_655 n
Nb1 Ba2 Nb1 110.655(29) 1_544 . 3_564 n
Nb1 Ba2 Nb1 180.0 1_544 . 3_565 n
Nb1 Ba2 Nb1 71.117(14) 1_544 . 4_454 n
Nb1 Ba2 Nb1 108.883(14) 1_544 . 4_455 n
Nb1 Ba2 Fe1 0.0 1_544 . 1_544 n
Nb1 Ba2 Fe1 69.345(29) 1_544 . 1_545 n
Nb1 Ba2 Fe1 71.117(14) 1_544 . 2_654 n
Nb1 Ba2 Fe1 108.883(14) 1_544 . 2_655 n
Nb1 Ba2 Fe1 110.655(29) 1_544 . 3_564 n
Nb1 Ba2 Fe1 180.0 1_544 . 3_565 n
Nb1 Ba2 Fe1 71.117(14) 1_544 . 4_454 n
Nb1 Ba2 Fe1 108.883(14) 1_544 . 4_455 n
Nb1 Ba2 O3 35.37(24) 1_544 . 5_544 n
Nb1 Ba2 O3 90.61(17) 1_544 . 5_545 n
Nb1 Ba2 O3 89.10(17) 1_544 . 6_554 n
Nb1 Ba2 O3 144.13(23) 1_544 . 6_555 n
Nb1 Ba2 O3 89.39(17) 1_544 . 7_454 n
Nb1 Ba2 Nb1 108.883(14) 1_545 . 2_654 n
Nb1 Ba2 Nb1 71.117(14) 1_545 . 2_655 n
Nb1 Ba2 Nb1 180.0 1_545 . 3_564 n
Nb1 Ba2 Nb1 110.655(29) 1_545 . 3_565 n
Nb1 Ba2 Nb1 108.883(14) 1_545 . 4_454 n
Nb1 Ba2 Nb1 71.117(14) 1_545 . 4_455 n
Nb1 Ba2 Fe1 69.345(29) 1_545 . 1_544 n
Nb1 Ba2 Fe1 0.0 1_545 . 1_545 n
Nb1 Ba2 Fe1 108.883(14) 1_545 . 2_654 n
Nb1 Ba2 Fe1 71.117(14) 1_545 . 2_655 n
Nb1 Ba2 Fe1 180.0 1_545 . 3_564 n
Nb1 Ba2 Fe1 110.655(29) 1_545 . 3_565 n
Nb1 Ba2 Fe1 108.883(14) 1_545 . 4_454 n
Nb1 Ba2 Fe1 71.117(14) 1_545 . 4_455 n
Nb1 Ba2 O3 90.61(17) 1_545 . 5_544 n
Nb1 Ba2 O3 35.37(24) 1_545 . 5_545 n
Nb1 Ba2 O3 144.13(23) 1_545 . 6_554 n
Nb1 Ba2 O3 89.10(17) 1_545 . 6_555 n
Nb1 Ba2 O3 144.63(24) 1_545 . 7_454 n
Nb1 Ba2 Nb1 69.345(29) 2_654 . 2_655 n
Nb1 Ba2 Nb1 71.117(14) 2_654 . 3_564 n
Nb1 Ba2 Nb1 108.883(14) 2_654 . 3_565 n
Nb1 Ba2 Nb1 110.655(29) 2_654 . 4_454 n
Nb1 Ba2 Nb1 180.0 2_654 . 4_455 n
Nb1 Ba2 Fe1 71.117(14) 2_654 . 1_544 n
Nb1 Ba2 Fe1 108.883(14) 2_654 . 1_545 n
Nb1 Ba2 Fe1 0.0 2_654 . 2_654 n
Nb1 Ba2 Fe1 69.345(29) 2_654 . 2_655 n
Nb1 Ba2 Fe1 71.117(14) 2_654 . 3_564 n
Nb1 Ba2 Fe1 108.883(14) 2_654 . 3_565 n
Nb1 Ba2 Fe1 110.655(29) 2_654 . 4_454 n
Nb1 Ba2 Fe1 180.0 2_654 . 4_455 n
Nb1 Ba2 O3 35.87(23) 2_654 . 5_544 n
Nb1 Ba2 O3 90.90(17) 2_654 . 5_545 n
Nb1 Ba2 O3 35.37(24) 2_654 . 6_554 n
Nb1 Ba2 O3 90.61(17) 2_654 . 6_555 n
Nb1 Ba2 O3 89.10(17) 2_654 . 7_454 n
Nb1 Ba2 Nb1 108.883(14) 2_655 . 3_564 n
Nb1 Ba2 Nb1 71.117(14) 2_655 . 3_565 n
Nb1 Ba2 Nb1 179.972 2_655 . 4_454 n
Nb1 Ba2 Nb1 110.655(29) 2_655 . 4_455 n
Nb1 Ba2 Fe1 108.883(14) 2_655 . 1_544 n
Nb1 Ba2 Fe1 71.117(14) 2_655 . 1_545 n
Nb1 Ba2 Fe1 69.345(29) 2_655 . 2_654 n
Nb1 Ba2 Fe1 0.0 2_655 . 2_655 n
Nb1 Ba2 Fe1 108.883(14) 2_655 . 3_564 n
Nb1 Ba2 Fe1 71.117(14) 2_655 . 3_565 n
Nb1 Ba2 Fe1 179.972 2_655 . 4_454 n
Nb1 Ba2 Fe1 110.655(29) 2_655 . 4_455 n
Nb1 Ba2 O3 90.90(17) 2_655 . 5_544 n
Nb1 Ba2 O3 35.87(23) 2_655 . 5_545 n
Nb1 Ba2 O3 90.61(17) 2_655 . 6_554 n
Nb1 Ba2 O3 35.37(24) 2_655 . 6_555 n
Nb1 Ba2 O3 144.13(23) 2_655 . 7_454 n
Nb1 Ba2 Nb1 69.345(29) 3_564 . 3_565 n
Nb1 Ba2 Nb1 71.117(14) 3_564 . 4_454 n
Nb1 Ba2 Nb1 108.883(14) 3_564 . 4_455 n
Nb1 Ba2 Fe1 110.655(29) 3_564 . 1_544 n
Nb1 Ba2 Fe1 180.0 3_564 . 1_545 n
Nb1 Ba2 Fe1 71.117(14) 3_564 . 2_654 n
Nb1 Ba2 Fe1 108.883(14) 3_564 . 2_655 n
Nb1 Ba2 Fe1 0.0 3_564 . 3_564 n
Nb1 Ba2 Fe1 69.345(29) 3_564 . 3_565 n
Nb1 Ba2 Fe1 71.117(14) 3_564 . 4_454 n
Nb1 Ba2 Fe1 108.883(14) 3_564 . 4_455 n
Nb1 Ba2 O3 89.39(17) 3_564 . 5_544 n
Nb1 Ba2 O3 144.63(24) 3_564 . 5_545 n
Nb1 Ba2 O3 35.87(23) 3_564 . 6_554 n
Nb1 Ba2 O3 90.90(17) 3_564 . 6_555 n
Nb1 Ba2 O3 35.37(24) 3_564 . 7_454 n
Nb1 Ba2 Nb1 108.883(14) 3_565 . 4_454 n
Nb1 Ba2 Nb1 71.117(14) 3_565 . 4_455 n
Nb1 Ba2 Fe1 180.0 3_565 . 1_544 n
Nb1 Ba2 Fe1 110.655(29) 3_565 . 1_545 n
Nb1 Ba2 Fe1 108.883(14) 3_565 . 2_654 n
Nb1 Ba2 Fe1 71.117(14) 3_565 . 2_655 n
Nb1 Ba2 Fe1 69.345(29) 3_565 . 3_564 n
Nb1 Ba2 Fe1 0.0 3_565 . 3_565 n
Nb1 Ba2 Fe1 108.883(14) 3_565 . 4_454 n
Nb1 Ba2 Fe1 71.117(14) 3_565 . 4_455 n
Nb1 Ba2 O3 144.63(24) 3_565 . 5_544 n
Nb1 Ba2 O3 89.39(17) 3_565 . 5_545 n
Nb1 Ba2 O3 90.90(17) 3_565 . 6_554 n
Nb1 Ba2 O3 35.87(23) 3_565 . 6_555 n
Nb1 Ba2 O3 90.61(17) 3_565 . 7_454 n
Nb1 Ba2 Nb1 69.345(29) 4_454 . 4_455 n
Nb1 Ba2 Fe1 71.117(14) 4_454 . 1_544 n
Nb1 Ba2 Fe1 108.883(14) 4_454 . 1_545 n
Nb1 Ba2 Fe1 110.655(29) 4_454 . 2_654 n
Nb1 Ba2 Fe1 179.972 4_454 . 2_655 n
Nb1 Ba2 Fe1 71.117(14) 4_454 . 3_564 n
Nb1 Ba2 Fe1 108.883(14) 4_454 . 3_565 n
Nb1 Ba2 Fe1 0.0 4_454 . 4_454 n
Nb1 Ba2 Fe1 69.345(29) 4_454 . 4_455 n
Nb1 Ba2 O3 89.10(17) 4_454 . 5_544 n
Nb1 Ba2 O3 144.13(23) 4_454 . 5_545 n
Nb1 Ba2 O3 89.39(17) 4_454 . 6_554 n
Nb1 Ba2 O3 144.63(24) 4_454 . 6_555 n
Nb1 Ba2 O3 35.87(23) 4_454 . 7_454 n
Nb1 Ba2 Fe1 108.883(14) 4_455 . 1_544 n
Nb1 Ba2 Fe1 71.117(14) 4_455 . 1_545 n
Nb1 Ba2 Fe1 180.0 4_455 . 2_654 n
Nb1 Ba2 Fe1 110.655(29) 4_455 . 2_655 n
Nb1 Ba2 Fe1 108.883(14) 4_455 . 3_564 n
Nb1 Ba2 Fe1 71.117(14) 4_455 . 3_565 n
Nb1 Ba2 Fe1 69.345(29) 4_455 . 4_454 n
Nb1 Ba2 Fe1 0.0 4_455 . 4_455 n
Nb1 Ba2 O3 144.13(23) 4_455 . 5_544 n
Nb1 Ba2 O3 89.10(17) 4_455 . 5_545 n
Nb1 Ba2 O3 144.63(24) 4_455 . 6_554 n
Nb1 Ba2 O3 89.39(17) 4_455 . 6_555 n
Nb1 Ba2 O3 90.90(17) 4_455 . 7_454 n
Fe1 Ba2 Fe1 69.345(29) 1_544 . 1_545 n
Fe1 Ba2 Fe1 71.117(14) 1_544 . 2_654 n
Fe1 Ba2 Fe1 108.883(14) 1_544 . 2_655 n
Fe1 Ba2 Fe1 110.655(29) 1_544 . 3_564 n
Fe1 Ba2 Fe1 180.0 1_544 . 3_565 n
Fe1 Ba2 Fe1 71.117(14) 1_544 . 4_454 n
Fe1 Ba2 Fe1 108.883(14) 1_544 . 4_455 n
Fe1 Ba2 O3 35.37(24) 1_544 . 5_544 n
Fe1 Ba2 O3 90.61(17) 1_544 . 5_545 n
Fe1 Ba2 O3 89.10(17) 1_544 . 6_554 n
Fe1 Ba2 O3 144.13(23) 1_544 . 6_555 n
Fe1 Ba2 O3 89.39(17) 1_544 . 7_454 n
Fe1 Ba2 Fe1 108.883(14) 1_545 . 2_654 n
Fe1 Ba2 Fe1 71.117(14) 1_545 . 2_655 n
Fe1 Ba2 Fe1 180.0 1_545 . 3_564 n
Fe1 Ba2 Fe1 110.655(29) 1_545 . 3_565 n
Fe1 Ba2 Fe1 108.883(14) 1_545 . 4_454 n
Fe1 Ba2 Fe1 71.117(14) 1_545 . 4_455 n
Fe1 Ba2 O3 90.61(17) 1_545 . 5_544 n
Fe1 Ba2 O3 35.37(24) 1_545 . 5_545 n
Fe1 Ba2 O3 144.13(23) 1_545 . 6_554 n
Fe1 Ba2 O3 89.10(17) 1_545 . 6_555 n
Fe1 Ba2 O3 144.63(24) 1_545 . 7_454 n
Fe1 Ba2 Fe1 69.345(29) 2_654 . 2_655 n
Fe1 Ba2 Fe1 71.117(14) 2_654 . 3_564 n
Fe1 Ba2 Fe1 108.883(14) 2_654 . 3_565 n
Fe1 Ba2 Fe1 110.655(29) 2_654 . 4_454 n
Fe1 Ba2 Fe1 180.0 2_654 . 4_455 n
Fe1 Ba2 O3 35.87(23) 2_654 . 5_544 n
Fe1 Ba2 O3 90.90(17) 2_654 . 5_545 n
Fe1 Ba2 O3 35.37(24) 2_654 . 6_554 n
Fe1 Ba2 O3 90.61(17) 2_654 . 6_555 n
Fe1 Ba2 O3 89.10(17) 2_654 . 7_454 n
Fe1 Ba2 Fe1 108.883(14) 2_655 . 3_564 n
Fe1 Ba2 Fe1 71.117(14) 2_655 . 3_565 n
Fe1 Ba2 Fe1 179.972 2_655 . 4_454 n
Fe1 Ba2 Fe1 110.655(29) 2_655 . 4_455 n
Fe1 Ba2 O3 90.90(17) 2_655 . 5_544 n
Fe1 Ba2 O3 35.87(23) 2_655 . 5_545 n
Fe1 Ba2 O3 90.61(17) 2_655 . 6_554 n
Fe1 Ba2 O3 35.37(24) 2_655 . 6_555 n
Fe1 Ba2 O3 144.13(23) 2_655 . 7_454 n
Fe1 Ba2 Fe1 69.345(29) 3_564 . 3_565 n
Fe1 Ba2 Fe1 71.117(14) 3_564 . 4_454 n
Fe1 Ba2 Fe1 108.883(14) 3_564 . 4_455 n
Fe1 Ba2 O3 89.39(17) 3_564 . 5_544 n
Fe1 Ba2 O3 144.63(24) 3_564 . 5_545 n
Fe1 Ba2 O3 35.87(23) 3_564 . 6_554 n
Fe1 Ba2 O3 90.90(17) 3_564 . 6_555 n
Fe1 Ba2 O3 35.37(24) 3_564 . 7_454 n
Fe1 Ba2 Fe1 108.883(14) 3_565 . 4_454 n
Fe1 Ba2 Fe1 71.117(14) 3_565 . 4_455 n
Fe1 Ba2 O3 144.63(24) 3_565 . 5_544 n
Fe1 Ba2 O3 89.39(17) 3_565 . 5_545 n
Fe1 Ba2 O3 90.90(17) 3_565 . 6_554 n
Fe1 Ba2 O3 35.87(23) 3_565 . 6_555 n
Fe1 Ba2 O3 90.61(17) 3_565 . 7_454 n
Fe1 Ba2 Fe1 69.345(29) 4_454 . 4_455 n
Fe1 Ba2 O3 89.10(17) 4_454 . 5_544 n
Fe1 Ba2 O3 144.13(23) 4_454 . 5_545 n
Fe1 Ba2 O3 89.39(17) 4_454 . 6_554 n
Fe1 Ba2 O3 144.63(24) 4_454 . 6_555 n
Fe1 Ba2 O3 35.87(23) 4_454 . 7_454 n
Fe1 Ba2 O3 144.13(23) 4_455 . 5_544 n
Fe1 Ba2 O3 89.10(17) 4_455 . 5_545 n
Fe1 Ba2 O3 144.63(24) 4_455 . 6_554 n
Fe1 Ba2 O3 89.39(17) 4_455 . 6_555 n
Fe1 Ba2 O3 90.90(17) 4_455 . 7_454 n
O3 Ba2 O3 93.12(25) 5_544 . 5_545 n
O3 Ba2 O3 58.18(15) 5_544 . 6_554 n
O3 Ba2 O3 121.82(15) 5_544 . 6_555 n
O3 Ba2 O3 86.88(25) 5_544 . 7_454 n
O3 Ba2 O3 121.82(15) 5_545 . 6_554 n
O3 Ba2 O3 58.18(15) 5_545 . 6_555 n
O3 Ba2 O3 180.0 5_545 . 7_454 n
O3 Ba2 O3 93.12(25) 6_554 . 6_555 n
O3 Ba2 O3 58.18(15) 6_554 . 7_454 n
O3 Ba2 O3 121.82(15) 6_555 . 7_454 n
Ba2 La2 Ba2 180.0 1_554 . 1_556 n
Ba2 La2 O3 43.44(13) 1_554 . 5_544 n
Ba2 La2 O3 136.56(13) 1_554 . 5_545 n
Ba2 La2 O3 43.44(13) 1_554 . 6_554 n
Ba2 La2 O3 136.56(13) 1_554 . 6_555 n
Ba2 La2 O3 43.44(13) 1_554 . 7_454 n
Ba2 La2 O3 136.56(13) 1_554 . 7_455 n
Ba2 La2 O3 43.44(13) 1_554 . 8_444 n
Ba2 La2 O3 136.56(13) 1_554 . 8_445 n
Ba2 La2 O4 90.0 1_554 . 1_545 n
Ba2 La2 O4 90.0 1_554 . 2_655 n
Ba2 La2 O4 90.0 1_554 . 3_565 n
Ba2 La2 O4 90.0 1_554 . 4_455 n
Ba2 La2 O3 136.56(13) 1_556 . 5_544 n
Ba2 La2 O3 43.44(13) 1_556 . 5_545 n
Ba2 La2 O3 136.56(13) 1_556 . 6_554 n
Ba2 La2 O3 43.44(13) 1_556 . 6_555 n
Ba2 La2 O3 136.56(13) 1_556 . 7_454 n
Ba2 La2 O3 43.44(13) 1_556 . 7_455 n
Ba2 La2 O3 136.56(13) 1_556 . 8_444 n
Ba2 La2 O3 43.44(13) 1_556 . 8_445 n
Ba2 La2 O4 90.0 1_556 . 1_545 n
Ba2 La2 O4 90.0 1_556 . 2_655 n
Ba2 La2 O4 90.0 1_556 . 3_565 n
Ba2 La2 O4 90.0 1_556 . 4_455 n
O3 La2 O3 93.12(25) 5_544 . 5_545 n
O3 La2 O3 58.18(15) 5_544 . 6_554 n
O3 La2 O3 121.82(15) 5_544 . 6_555 n
O3 La2 O3 86.88(25) 5_544 . 7_454 n
O3 La2 O3 180.0 5_544 . 7_455 n
O3 La2 O3 58.18(15) 5_544 . 8_444 n
O3 La2 O3 121.82(15) 5_544 . 8_445 n
O3 La2 O4 60.29(25) 5_544 . 1_545 n
O3 La2 O4 61.54(24) 5_544 . 2_655 n
O3 La2 O4 119.71(25) 5_544 . 3_565 n
O3 La2 O4 118.46(24) 5_544 . 4_455 n
O3 La2 O3 121.82(15) 5_545 . 6_554 n
O3 La2 O3 58.18(15) 5_545 . 6_555 n
O3 La2 O3 180.0 5_545 . 7_454 n
O3 La2 O3 86.88(25) 5_545 . 7_455 n
O3 La2 O3 121.82(15) 5_545 . 8_444 n
O3 La2 O3 58.18(15) 5_545 . 8_445 n
O3 La2 O4 60.29(25) 5_545 . 1_545 n
O3 La2 O4 61.54(24) 5_545 . 2_655 n
O3 La2 O4 119.71(25) 5_545 . 3_565 n
O3 La2 O4 118.46(24) 5_545 . 4_455 n
O3 La2 O3 93.12(25) 6_554 . 6_555 n
O3 La2 O3 58.18(15) 6_554 . 7_454 n
O3 La2 O3 121.82(15) 6_554 . 7_455 n
O3 La2 O3 86.88(25) 6_554 . 8_444 n
O3 La2 O3 180.0 6_554 . 8_445 n
O3 La2 O4 118.46(24) 6_554 . 1_545 n
O3 La2 O4 60.29(25) 6_554 . 2_655 n
O3 La2 O4 61.54(24) 6_554 . 3_565 n
O3 La2 O4 119.71(25) 6_554 . 4_455 n
O3 La2 O3 121.82(15) 6_555 . 7_454 n
O3 La2 O3 58.18(15) 6_555 . 7_455 n
O3 La2 O3 180.0 6_555 . 8_444 n
O3 La2 O3 86.88(25) 6_555 . 8_445 n
O3 La2 O4 118.46(24) 6_555 . 1_545 n
O3 La2 O4 60.29(25) 6_555 . 2_655 n
O3 La2 O4 61.54(24) 6_555 . 3_565 n
O3 La2 O4 119.71(25) 6_555 . 4_455 n
O3 La2 O3 93.12(25) 7_454 . 7_455 n
O3 La2 O3 58.18(15) 7_454 . 8_444 n
O3 La2 O3 121.82(15) 7_454 . 8_445 n
O3 La2 O4 119.71(25) 7_454 . 1_545 n
O3 La2 O4 118.46(24) 7_454 . 2_655 n
O3 La2 O4 60.29(25) 7_454 . 3_565 n
O3 La2 O4 61.54(24) 7_454 . 4_455 n
O3 La2 O3 121.82(15) 7_455 . 8_444 n
O3 La2 O3 58.18(15) 7_455 . 8_445 n
O3 La2 O4 119.71(25) 7_455 . 1_545 n
O3 La2 O4 118.46(24) 7_455 . 2_655 n
O3 La2 O4 60.29(25) 7_455 . 3_565 n
O3 La2 O4 61.54(24) 7_455 . 4_455 n
O3 La2 O3 93.12(25) 8_444 . 8_445 n
O3 La2 O4 61.54(24) 8_444 . 1_545 n
O3 La2 O4 119.71(25) 8_444 . 2_655 n
O3 La2 O4 118.46(24) 8_444 . 3_565 n
O3 La2 O4 60.29(25) 8_444 . 4_455 n
O3 La2 O4 61.54(24) 8_445 . 1_545 n
O3 La2 O4 119.71(25) 8_445 . 2_655 n
O3 La2 O4 118.46(24) 8_445 . 3_565 n
O3 La2 O4 60.29(25) 8_445 . 4_455 n
O4 La2 O4 90.0 1_545 . 2_655 n
O4 La2 O4 179.9802 1_545 . 3_565 n
O4 La2 O4 90.0 1_545 . 4_455 n
O4 La2 O4 90.0 2_655 . 3_565 n
O4 La2 O4 180.0 2_655 . 4_455 n
O4 La2 O4 90.0 3_565 . 4_455 n
Ba2 Nb1 Ba2 69.345(29) 1_565 . 1_566 n
Ba2 Nb1 O1 120.26(22) 1_565 . 5_555 n
Ba2 Nb1 O2 125.91(25) 1_565 . 1_555 n
Ba2 Nb1 O3 51.47(16) 1_565 . 5_555 n
Ba2 Nb1 O3 51.50(16) 1_565 . 8_455 n
Ba2 Nb1 O4 50.11(25) 1_565 . 1_555 n
Ba2 Nb1 O4 119.45(26) 1_565 . 1_556 n
Ba2 Nb1 O1 120.26(22) 1_566 . 5_555 n
Ba2 Nb1 O2 125.91(25) 1_566 . 1_555 n
Ba2 Nb1 O3 51.47(16) 1_566 . 5_555 n
Ba2 Nb1 O3 51.50(16) 1_566 . 8_455 n
Ba2 Nb1 O4 119.45(26) 1_566 . 1_555 n
Ba2 Nb1 O4 50.11(25) 1_566 . 1_556 n
O1 Nb1 O2 96.7(4) 5_555 . 1_555 n
O1 Nb1 O3 87.0(4) 5_555 . 5_555 n
O1 Nb1 O3 168.6(4) 5_555 . 8_455 n
O1 Nb1 O4 92.39(29) 5_555 . 1_555 n
O1 Nb1 O4 92.39(29) 5_555 . 1_556 n
O2 Nb1 O3 176.3(4) 1_555 . 5_555 n
O2 Nb1 O3 94.7(5) 1_555 . 8_455 n
O2 Nb1 O4 94.44(30) 1_555 . 1_555 n
O2 Nb1 O4 94.44(30) 1_555 . 1_556 n
O3 Nb1 O3 81.6(5) 5_555 . 8_455 n
O3 Nb1 O4 85.38(29) 5_555 . 1_555 n
O3 Nb1 O4 85.38(29) 5_555 . 1_556 n
O3 Nb1 O4 86.72(28) 8_455 . 1_555 n
O3 Nb1 O4 86.72(28) 8_455 . 1_556 n
O4 Nb1 O4 169.4(5) 1_555 . 1_556 n
Ba2 Fe1 Ba2 69.345(29) 1_565 . 1_566 n
Ba2 Fe1 O1 120.26(22) 1_565 . 5_555 n
Ba2 Fe1 O2 125.91(25) 1_565 . 1_555 n
Ba2 Fe1 O3 51.47(16) 1_565 . 5_555 n
Ba2 Fe1 O3 51.50(16) 1_565 . 8_455 n
Ba2 Fe1 O4 50.11(25) 1_565 . 1_555 n
Ba2 Fe1 O4 119.45(26) 1_565 . 1_556 n
Ba2 Fe1 O1 120.26(22) 1_566 . 5_555 n
Ba2 Fe1 O2 125.91(25) 1_566 . 1_555 n
Ba2 Fe1 O3 51.47(16) 1_566 . 5_555 n
Ba2 Fe1 O3 51.50(16) 1_566 . 8_455 n
Ba2 Fe1 O4 119.45(26) 1_566 . 1_555 n
Ba2 Fe1 O4 50.11(25) 1_566 . 1_556 n
O1 Fe1 O2 96.7(4) 5_555 . 1_555 n
O1 Fe1 O3 87.0(4) 5_555 . 5_555 n
O1 Fe1 O3 168.6(4) 5_555 . 8_455 n
O1 Fe1 O4 92.39(29) 5_555 . 1_555 n
O1 Fe1 O4 92.39(29) 5_555 . 1_556 n
O2 Fe1 O3 176.3(4) 1_555 . 5_555 n
O2 Fe1 O3 94.7(5) 1_555 . 8_455 n
O2 Fe1 O4 94.44(30) 1_555 . 1_555 n
O2 Fe1 O4 94.44(30) 1_555 . 1_556 n
O3 Fe1 O3 81.6(5) 5_555 . 8_455 n
O3 Fe1 O4 85.38(29) 5_555 . 1_555 n
O3 Fe1 O4 85.38(29) 5_555 . 1_556 n
O3 Fe1 O4 86.72(28) 8_455 . 1_555 n
O3 Fe1 O4 86.72(28) 8_455 . 1_556 n
O4 Fe1 O4 169.4(5) 1_555 . 1_556 n
Ba1 Nb2 Ba1 66.268(29) 1_555 . 1_556 n
Ba1 Nb2 Ba1 113.732(29) 1_555 . 3_565 n
Ba1 Nb2 Ba1 180.0 1_555 . 3_566 n
Ba1 Nb2 O1 51.93(16) 1_555 . 1_555 n
Ba1 Nb2 O1 128.07(16) 1_555 . 3_565 n
Ba1 Nb2 O1 128.07(16) 1_555 . 6_555 n
Ba1 Nb2 O1 51.93(16) 1_555 . 8_455 n
Ba1 Nb2 O5 56.866(15) 1_555 . 1_555 n
Ba1 Nb2 O5 123.134(15) 1_555 . 1_556 n
Ba1 Nb2 Ba1 180.0 1_556 . 3_565 n
Ba1 Nb2 Ba1 113.732(29) 1_556 . 3_566 n
Ba1 Nb2 O1 51.93(16) 1_556 . 1_555 n
Ba1 Nb2 O1 128.07(16) 1_556 . 3_565 n
Ba1 Nb2 O1 128.07(16) 1_556 . 6_555 n
Ba1 Nb2 O1 51.93(16) 1_556 . 8_455 n
Ba1 Nb2 O5 123.134(15) 1_556 . 1_555 n
Ba1 Nb2 O5 56.866(15) 1_556 . 1_556 n
Ba1 Nb2 Ba1 66.268(29) 3_565 . 3_566 n
Ba1 Nb2 O1 128.07(16) 3_565 . 1_555 n
Ba1 Nb2 O1 51.93(16) 3_565 . 3_565 n
Ba1 Nb2 O1 51.93(16) 3_565 . 6_555 n
Ba1 Nb2 O1 128.07(16) 3_565 . 8_455 n
Ba1 Nb2 O5 56.866(15) 3_565 . 1_555 n
Ba1 Nb2 O5 123.134(15) 3_565 . 1_556 n
Ba1 Nb2 O1 128.07(16) 3_566 . 1_555 n
Ba1 Nb2 O1 51.93(16) 3_566 . 3_565 n
Ba1 Nb2 O1 51.93(16) 3_566 . 6_555 n
Ba1 Nb2 O1 128.07(16) 3_566 . 8_455 n
Ba1 Nb2 O5 123.134(15) 3_566 . 1_555 n
Ba1 Nb2 O5 56.866(15) 3_566 . 1_556 n
O1 Nb2 O1 180.0 1_555 . 3_565 n
O1 Nb2 O1 94.8(4) 1_555 . 6_555 n
O1 Nb2 O1 85.2(4) 1_555 . 8_455 n
O1 Nb2 O5 90.0 1_555 . 1_555 n
O1 Nb2 O5 90.0 1_555 . 1_556 n
O1 Nb2 O1 85.2(4) 3_565 . 6_555 n
O1 Nb2 O1 94.8(4) 3_565 . 8_455 n
O1 Nb2 O5 90.0 3_565 . 1_555 n
O1 Nb2 O5 90.0 3_565 . 1_556 n
O1 Nb2 O1 180.0 6_555 . 8_455 n
O1 Nb2 O5 90.0 6_555 . 1_555 n
O1 Nb2 O5 90.0 6_555 . 1_556 n
O1 Nb2 O5 90.0 8_455 . 1_555 n
O1 Nb2 O5 90.0 8_455 . 1_556 n
O5 Nb2 O5 180.0 1_555 . 1_556 n
O1 Fe2 O1 180.0 1_555 . 3_565 n
O1 Fe2 O1 94.8(4) 1_555 . 6_555 n
O1 Fe2 O1 85.2(4) 1_555 . 8_455 n
O1 Fe2 O5 90.0 1_555 . 1_555 n
O1 Fe2 O5 90.0 1_555 . 1_556 n
O1 Fe2 O1 85.2(4) 3_565 . 6_555 n
O1 Fe2 O1 94.8(4) 3_565 . 8_455 n
O1 Fe2 O5 90.0 3_565 . 1_555 n
O1 Fe2 O5 90.0 3_565 . 1_556 n
O1 Fe2 O1 180.0 6_555 . 8_455 n
O1 Fe2 O5 90.0 6_555 . 1_555 n
O1 Fe2 O5 90.0 6_555 . 1_556 n
O1 Fe2 O5 90.0 8_455 . 1_555 n
O1 Fe2 O5 90.0 8_455 . 1_556 n
O5 Fe2 O5 180.0 1_555 . 1_556 n
Ba1 O1 Ba1 87.57(21) 1_555 . 1_556 n
Ba1 O1 Nb1 110.37(35) 1_555 . 5_545 n
Ba1 O1 Fe1 110.37(35) 1_555 . 5_545 n
Ba1 O1 Nb2 94.71(28) 1_555 . 1_555 n
Ba1 O1 Fe2 94.71(28) 1_555 . 1_555 n
Ba1 O1 Nb1 110.37(35) 1_556 . 5_545 n
Ba1 O1 Fe1 110.37(35) 1_556 . 5_545 n
Ba1 O1 Nb2 94.71(28) 1_556 . 1_555 n
Ba1 O1 Fe2 94.71(28) 1_556 . 1_555 n
Nb1 O1 Fe1 0.0 5_545 . 5_545 n
Nb1 O1 Nb2 144.6(5) 5_545 . 1_555 n
Nb1 O1 Fe2 144.6(5) 5_545 . 1_555 n
Fe1 O1 Nb2 144.6(5) 5_545 . 1_555 n
Fe1 O1 Fe2 144.6(5) 5_545 . 1_555 n
Nb2 O1 Fe2 0.0 1_555 . 1_555 n
Ba1 O2 Ba1 88.86(34) 1_555 . 1_556 n
Ba1 O2 Nb1 103.30(20) 1_555 . 1_555 n
Ba1 O2 Nb1 103.30(20) 1_555 . 8_455 n
Ba1 O2 Fe1 103.30(20) 1_555 . 1_555 n
Ba1 O2 Fe1 103.30(20) 1_555 . 8_455 n
Ba1 O2 Nb1 103.30(20) 1_556 . 1_555 n
Ba1 O2 Nb1 103.30(20) 1_556 . 8_455 n
Ba1 O2 Fe1 103.30(20) 1_556 . 1_555 n
Ba1 O2 Fe1 103.30(20) 1_556 . 8_455 n
Nb1 O2 Nb1 142.4(7) 1_555 . 8_455 n
Nb1 O2 Fe1 0.0 1_555 . 1_555 n
Nb1 O2 Fe1 142.4(7) 1_555 . 8_455 n
Nb1 O2 Fe1 142.4(7) 8_455 . 1_555 n
Nb1 O2 Fe1 0.0 8_455 . 8_455 n
Fe1 O2 Fe1 142.4(7) 1_555 . 8_455 n
Ba2 O3 Ba2 93.12(25) 5_555 . 5_556 n
Ba2 O3 La2 0.0 5_555 . 5_555 n
Ba2 O3 La2 93.12(25) 5_555 . 5_556 n
Ba2 O3 Nb1 93.16(29) 5_555 . 5_545 n
Ba2 O3 Nb1 92.63(30) 5_555 . 8_455 n
Ba2 O3 Fe1 93.16(29) 5_555 . 5_545 n
Ba2 O3 Fe1 92.63(30) 5_555 . 8_455 n
Ba2 O3 La2 93.12(25) 5_556 . 5_555 n
Ba2 O3 La2 0.0 5_556 . 5_556 n
Ba2 O3 Nb1 93.16(29) 5_556 . 5_545 n
Ba2 O3 Nb1 92.63(30) 5_556 . 8_455 n
Ba2 O3 Fe1 93.16(29) 5_556 . 5_545 n
Ba2 O3 Fe1 92.63(30) 5_556 . 8_455 n
La2 O3 La2 93.12(25) 5_555 . 5_556 n
La2 O3 Nb1 93.16(29) 5_555 . 5_545 n
La2 O3 Nb1 92.63(30) 5_555 . 8_455 n
La2 O3 Fe1 93.16(29) 5_555 . 5_545 n
La2 O3 Fe1 92.63(30) 5_555 . 8_455 n
La2 O3 Nb1 93.16(29) 5_556 . 5_545 n
La2 O3 Nb1 92.63(30) 5_556 . 8_455 n
La2 O3 Fe1 93.16(29) 5_556 . 5_545 n
La2 O3 Fe1 92.63(30) 5_556 . 8_455 n
Nb1 O3 Nb1 171.6(5) 5_545 . 8_455 n
Nb1 O3 Fe1 0.0 5_545 . 5_545 n
Nb1 O3 Fe1 171.6(5) 5_545 . 8_455 n
Nb1 O3 Fe1 171.6(5) 8_455 . 5_545 n
Nb1 O3 Fe1 0.0 8_455 . 8_455 n
Fe1 O3 Fe1 171.6(5) 5_545 . 8_455 n
Ba2 O4 La2 0.0 1_565 . 1_565 n
Ba2 O4 Nb1 95.21(25) 1_565 . 1_554 n
Ba2 O4 Nb1 95.21(25) 1_565 . 1_555 n
Ba2 O4 Fe1 95.21(25) 1_565 . 1_554 n
Ba2 O4 Fe1 95.21(25) 1_565 . 1_555 n
La2 O4 Nb1 95.21(25) 1_565 . 1_554 n
La2 O4 Nb1 95.21(25) 1_565 . 1_555 n
La2 O4 Fe1 95.21(25) 1_565 . 1_554 n
La2 O4 Fe1 95.21(25) 1_565 . 1_555 n
Nb1 O4 Nb1 169.4(5) 1_554 . 1_555 n
Nb1 O4 Fe1 0.0 1_554 . 1_554 n
Nb1 O4 Fe1 169.4(5) 1_554 . 1_555 n
Nb1 O4 Fe1 169.4(5) 1_555 . 1_554 n
Nb1 O4 Fe1 0.0 1_555 . 1_555 n
Fe1 O4 Fe1 169.4(5) 1_554 . 1_555 n
Ba1 O5 Ba1 180.0 1_555 . 3_565 n
Ba1 O5 Nb2 90.0 1_555 . 1_554 n
Ba1 O5 Nb2 90.0 1_555 . 1_555 n
Ba1 O5 Fe2 90.0 1_555 . 1_554 n
Ba1 O5 Fe2 90.0 1_555 . 1_555 n
Ba1 O5 Nb2 90.0 3_565 . 1_554 n
Ba1 O5 Nb2 90.0 3_565 . 1_555 n
Ba1 O5 Fe2 90.0 3_565 . 1_554 n
Ba1 O5 Fe2 90.0 3_565 . 1_555 n
Nb2 O5 Nb2 180.0 1_554 . 1_555 n
Nb2 O5 Fe2 0.0 1_554 . 1_554 n
Nb2 O5 Fe2 180.0 1_554 . 1_555 n
Nb2 O5 Fe2 180.0 1_555 . 1_554 n
Nb2 O5 Fe2 0.0 1_555 . 1_555 n
Fe2 O5 Fe2 180.0 1_554 . 1_555 n

loop_
_geom_bond_atom_site_label_1
_geom_bond_atom_site_label_2
_geom_bond_distance
_geom_bond_site_symmetry_1
_geom_bond_site_symmetry_2
_geom_bond_publ_flag
Ba1 Ba1 3.93826(6) . 1_554 n
Ba1 Ba1 3.93826(6) . 1_556 n
Ba1 La1 3.93826(6) . 1_554 n
Ba1 La1 3.93826(6) . 1_556 n
Ba1 Ba2 4.6394(5) . 1_565 n
Ba1 Ba2 4.6394(5) . 5_555 n
Ba1 Nb1 3.7811(19) . 1_554 n
Ba1 Nb1 3.7811(19) . 1_555 n
Ba1 Nb1 3.9210(15) . 4_464 n
Ba1 Nb1 3.9210(15) . 4_465 n
Ba1 Nb1 3.9210(15) . 5_544 n
Ba1 Nb1 3.9210(15) . 5_545 n
Ba1 Nb1 3.7811(19) . 8_454 n
Ba1 Nb1 3.7811(19) . 8_455 n
Ba1 Fe1 3.7811(19) . 1_554 n
Ba1 Fe1 3.7811(19) . 1_555 n
Ba1 Fe1 3.7811(19) . 8_454 n
Ba1 Fe1 3.7811(19) . 8_455 n
Ba1 Nb2 3.6025(14) . 1_554 n
Ba1 Nb2 3.6025(14) . 1_555 n
Ba1 Fe2 3.6025(14) . 1_554 n
Ba1 Fe2 3.6025(14) . 1_555 n
Ba1 O1 2.846(5) . 1_554 n
Ba1 O1 2.846(5) . 1_555 n
Ba1 O1 2.846(5) . 8_454 n
Ba1 O1 2.846(5) . 8_455 n
Ba1 O2 2.813(9) . 1_554 n
Ba1 O2 2.813(9) . 1_555 n
Ba1 O3 3.404(7) . 1_554 n
Ba1 O3 3.404(7) . 1_555 n
Ba1 O3 3.404(7) . 8_454 n
Ba1 O3 3.404(7) . 8_455 n
Ba1 O4 3.297(11) . 1_555 n
Ba1 O4 3.378(11) . 4_465 n
Ba1 O4 3.378(11) . 5_545 n
Ba1 O4 3.297(11) . 8_455 n
Ba1 O5 3.0167(17) . 1_555 n
La1 Ba1 3.93826(6) . 1_554 n
La1 Ba1 3.93826(6) . 1_556 n
La1 La1 3.93826(6) . 1_554 n
La1 La1 3.93826(6) . 1_556 n
La1 Nb2 3.6025(14) . 1_554 n
La1 Nb2 3.6025(14) . 1_555 n
La1 O1 2.846(5) . 1_554 n
La1 O1 2.846(5) . 1_555 n
La1 O1 2.846(5) . 8_454 n
La1 O1 2.846(5) . 8_455 n
La1 O2 2.813(9) . 1_554 n
La1 O2 2.813(9) . 1_555 n
La1 O5 3.0167(17) . 1_555 n
Ba2 Ba1 4.6394(5) . 1_545 n
Ba2 Ba1 4.6394(5) . 2_655 n
Ba2 Ba1 4.6394(5) . 3_565 n
Ba2 Ba1 4.6394(5) . 4_455 n
Ba2 Ba2 3.93826(6) . 1_554 n
Ba2 Ba2 3.93826(6) . 1_556 n
Ba2 La2 3.93826(6) . 1_554 n
Ba2 La2 3.93826(6) . 1_556 n
Ba2 Nb1 3.4614(12) . 1_544 n
Ba2 Nb1 3.4614(12) . 1_545 n
Ba2 Nb1 3.4614(12) . 2_654 n
Ba2 Nb1 3.4614(12) . 2_655 n
Ba2 Nb1 3.4614(12) . 3_564 n
Ba2 Nb1 3.4614(12) . 3_565 n
Ba2 Nb1 3.4614(12) . 4_454 n
Ba2 Nb1 3.4614(12) . 4_455 n
Ba2 Fe1 3.4614(12) . 1_544 n
Ba2 Fe1 3.4614(12) . 1_545 n
Ba2 Fe1 3.4614(12) . 2_654 n
Ba2 Fe1 3.4614(12) . 2_655 n
Ba2 Fe1 3.4614(12) . 3_564 n
Ba2 Fe1 3.4614(12) . 3_565 n
Ba2 Fe1 3.4614(12) . 4_454 n
Ba2 Fe1 3.4614(12) . 4_455 n
Ba2 O3 2.712(6) . 5_544 n
Ba2 O3 2.712(6) . 5_545 n
Ba2 O3 2.712(6) . 6_554 n
Ba2 O3 2.712(6) . 6_555 n
Ba2 O3 2.712(6) . 7_454 n
Ba2 O3 2.712(6) . 7_455 n
Ba2 O3 2.712(6) . 8_444 n
Ba2 O3 2.712(6) . 8_445 n
Ba2 O4 2.667(8) . 1_545 n
Ba2 O4 2.667(8) . 2_655 n
Ba2 O4 2.667(8) . 3_565 n
Ba2 O4 2.667(8) . 4_455 n
La2 Ba2 3.93826(6) . 1_554 n
La2 Ba2 3.93826(6) . 1_556 n
La2 La2 3.93826(6) . 1_554 n
La2 La2 3.93826(6) . 1_556 n
La2 Nb1 3.4614(12) . 1_544 n
La2 Nb1 3.4614(12) . 1_545 n
La2 Nb1 3.4614(12) . 2_654 n
La2 Nb1 3.4614(12) . 2_655 n
La2 Nb1 3.4614(12) . 3_564 n
La2 Nb1 3.4614(12) . 3_565 n
La2 Nb1 3.4614(12) . 4_454 n
La2 Nb1 3.4614(12) . 4_455 n
La2 Fe1 3.4614(12) . 1_544 n
La2 Fe1 3.4614(12) . 1_545 n
La2 Fe1 3.4614(12) . 2_654 n
La2 Fe1 3.4614(12) . 2_655 n
La2 Fe1 3.4614(12) . 3_564 n
La2 Fe1 3.4614(12) . 3_565 n
La2 Fe1 3.4614(12) . 4_454 n
La2 Fe1 3.4614(12) . 4_455 n
La2 O3 2.712(6) . 5_544 n
La2 O3 2.712(6) . 5_545 n
La2 O3 2.712(6) . 6_554 n
La2 O3 2.712(6) . 6_555 n
La2 O3 2.712(6) . 7_454 n
La2 O3 2.712(6) . 7_455 n
La2 O3 2.712(6) . 8_444 n
La2 O3 2.712(6) . 8_445 n
La2 O4 2.667(8) . 1_545 n
La2 O4 2.667(8) . 2_655 n
La2 O4 2.667(8) . 3_565 n
La2 O4 2.667(8) . 4_455 n
Nb1 Ba1 3.7811(19) . 1_555 n
Nb1 Ba1 3.7811(19) . 1_556 n
Nb1 Ba1 3.9210(15) . 2_665 n
Nb1 Ba1 3.9210(15) . 2_666 n
Nb1 Ba2 3.4614(12) . 1_565 n
Nb1 Ba2 3.4614(12) . 1_566 n
Nb1 La2 3.4614(12) . 1_565 n
Nb1 La2 3.4614(12) . 1_566 n
Nb1 O1 1.883(10) . 5_555 n
Nb1 O2 1.961(4) . 1_555 n
Nb1 O3 2.007(11) . 5_555 n
Nb1 O3 2.030(11) . 8_455 n
Nb1 O4 1.9777(8) . 1_555 n
Nb1 O4 1.9777(8) . 1_556 n
Fe1 Ba1 3.7811(19) . 1_555 n
Fe1 Ba1 3.7811(19) . 1_556 n
Fe1 Ba2 3.4614(12) . 1_565 n
Fe1 Ba2 3.4614(12) . 1_566 n
Fe1 La2 3.4614(12) . 1_565 n
Fe1 La2 3.4614(12) . 1_566 n
Fe1 O1 1.883(10) . 5_555 n
Fe1 O2 1.961(4) . 1_555 n
Fe1 O3 2.007(11) . 5_555 n
Fe1 O3 2.030(11) . 8_455 n
Fe1 O4 1.9777(8) . 1_555 n
Fe1 O4 1.9777(8) . 1_556 n
Nb2 Ba1 3.6025(14) . 1_555 n
Nb2 Ba1 3.6025(14) . 1_556 n
Nb2 Ba1 3.6025(14) . 3_565 n
Nb2 Ba1 3.6025(14) . 3_566 n
Nb2 La1 3.6025(14) . 1_555 n
Nb2 La1 3.6025(14) . 1_556 n
Nb2 La1 3.6025(14) . 3_565 n
Nb2 La1 3.6025(14) . 3_566 n
Nb2 O1 1.988(11) . 1_555 n
Nb2 O1 1.988(11) . 3_565 n
Nb2 O1 1.988(11) . 6_555 n
Nb2 O1 1.988(11) . 8_455 n
Nb2 O5 1.969130(30) . 1_555 n
Nb2 O5 1.969130(30) . 1_556 n
Fe2 Ba1 3.6025(14) . 1_555 n
Fe2 Ba1 3.6025(14) . 1_556 n
Fe2 Ba1 3.6025(14) . 3_565 n
Fe2 Ba1 3.6025(14) . 3_566 n
Fe2 O1 1.988(11) . 1_555 n
Fe2 O1 1.988(11) . 3_565 n
Fe2 O1 1.988(11) . 6_555 n
Fe2 O1 1.988(11) . 8_455 n
Fe2 O5 1.969130(30) . 1_555 n
Fe2 O5 1.969130(30) . 1_556 n
O1 Ba1 2.846(5) . 1_555 n
O1 Ba1 2.846(5) . 1_556 n
O1 La1 2.846(5) . 1_555 n
O1 La1 2.846(5) . 1_556 n
O1 Nb1 1.883(10) . 5_545 n
O1 Fe1 1.883(10) . 5_545 n
O1 Nb2 1.988(11) . 1_555 n
O1 Fe2 1.988(11) . 1_555 n
O2 Ba1 2.813(9) . 1_555 n
O2 Ba1 2.813(9) . 1_556 n
O2 La1 2.813(9) . 1_555 n
O2 La1 2.813(9) . 1_556 n
O2 Nb1 1.961(4) . 1_555 n
O2 Nb1 1.961(4) . 8_455 n
O2 Fe1 1.961(4) . 1_555 n
O2 Fe1 1.961(4) . 8_455 n
O3 Ba1 3.404(7) . 1_555 n
O3 Ba1 3.404(7) . 1_556 n
O3 Ba2 2.712(6) . 5_555 n
O3 Ba2 2.712(6) . 5_556 n
O3 La2 2.712(6) . 5_555 n
O3 La2 2.712(6) . 5_556 n
O3 Nb1 2.007(11) . 5_545 n
O3 Nb1 2.030(11) . 8_455 n
O3 Fe1 2.007(11) . 5_545 n
O3 Fe1 2.030(11) . 8_455 n
O4 Ba1 3.297(11) . 1_555 n
O4 Ba1 3.378(11) . 2_665 n
O4 Ba2 2.667(8) . 1_565 n
O4 La2 2.667(8) . 1_565 n
O4 Nb1 1.9777(8) . 1_554 n
O4 Nb1 1.9777(8) . 1_555 n
O4 Fe1 1.9777(8) . 1_554 n
O4 Fe1 1.9777(8) . 1_555 n
O5 Ba1 3.0167(17) . 1_555 n
O5 Ba1 3.0167(17) . 3_565 n
O5 La1 3.0167(17) . 1_555 n
O5 La1 3.0167(17) . 3_565 n
O5 Nb2 1.969130(30) . 1_554 n
O5 Nb2 1.969130(30) . 1_555 n
O5 Fe2 1.969130(30) . 1_554 n
O5 Fe2 1.969130(30) . 1_555 n
